data_7239349
loop_
_publ_author_name
'Gobeze, Worku A.'
'Brooker, Sally'

_publ_section_title
;
 Two distinct tetranuclear motifs, rectangular vs. extended, are observed
 for complexes of a bis-tetradentate pyrimidine-based ligand
;
_journal_issue 46
_journal_name_full 'RSC Advances'
_journal_page_first 24307
_journal_paper_doi 10.1039/c3ra45091k
_journal_volume 3
_journal_year 2013
_chemical_formula_sum 'C78.4 H94.6 Cl8 N16 Ni4 O6.9'
_chemical_formula_weight 1889.94
_space_group_IT_number 2
_space_group_name_Hall '-P 1'
_space_group_name_H-M_alt 'P -1'
_symmetry_cell_setting triclinic
_symmetry_space_group_name_H-M 'P -1'
_atom_sites_solution_hydrogens geom
_atom_sites_solution_primary direct
_atom_sites_solution_secondary difmap
_audit_creation_method SHELXL-97
_cell_angle_alpha 77.888(4)
_cell_angle_beta 73.973(3)
_cell_angle_gamma 83.045(3)
_cell_formula_units_Z 1
_cell_length_a 11.9160(15)
_cell_length_b 12.3755(14)
_cell_length_c 15.7457(19)
_cell_measurement_reflns_used 4472
_cell_measurement_temperature 89(2)
_cell_measurement_theta_max 22.60
_cell_measurement_theta_min 2.37
_cell_volume 2177.1(5)
_computing_structure_refinement 'SHELXL-97 (Sheldrick, 1997)'
_computing_structure_solution 'SHELXS-97 (Sheldrick, 1990)'
_diffrn_ambient_temperature 89(2)
_diffrn_measured_fraction_theta_full 0.959
_diffrn_measured_fraction_theta_max 0.959
_diffrn_measurement_device_type 'Bruker Kappa Apex II area detector'
_diffrn_measurement_method '\f and \w scans'
_diffrn_radiation_monochromator graphite
_diffrn_radiation_source 'fine-focus sealed tube'
_diffrn_radiation_type MoK\a
_diffrn_radiation_wavelength 0.71073
_diffrn_reflns_av_R_equivalents 0.0752
_diffrn_reflns_av_sigmaI/netI 0.1099
_diffrn_reflns_limit_h_max 14
_diffrn_reflns_limit_h_min -14
_diffrn_reflns_limit_k_max 15
_diffrn_reflns_limit_k_min -15
_diffrn_reflns_limit_l_max 19
_diffrn_reflns_limit_l_min -19
_diffrn_reflns_number 28904
_diffrn_reflns_theta_full 26.61
_diffrn_reflns_theta_max 26.61
_diffrn_reflns_theta_min 2.37
_exptl_absorpt_coefficient_mu 1.158
_exptl_absorpt_correction_T_max 0.8015
_exptl_absorpt_correction_T_min 0.7686
_exptl_absorpt_correction_type multi-scan
_exptl_absorpt_process_details 'SCALE (Bruker AXS Inc.)'
_exptl_crystal_colour green
_exptl_crystal_density_diffrn 1.442
_exptl_crystal_density_method 'not measured'
_exptl_crystal_description block
_exptl_crystal_F_000 980
_exptl_crystal_size_max 0.24
_exptl_crystal_size_mid 0.24
_exptl_crystal_size_min 0.20
_refine_diff_density_max 1.060
_refine_diff_density_min -1.018
_refine_diff_density_rms 0.128
_refine_ls_extinction_method none
_refine_ls_goodness_of_fit_ref 1.063
_refine_ls_hydrogen_treatment constr
_refine_ls_matrix_type full
_refine_ls_number_parameters 563
_refine_ls_number_reflns 8754
_refine_ls_number_restraints 10
_refine_ls_restrained_S_all 1.067
_refine_ls_R_factor_all 0.1397
_refine_ls_R_factor_gt 0.0735
_refine_ls_shift/su_max 0.000
_refine_ls_shift/su_mean 0.000
_refine_ls_structure_factor_coef Fsqd
_refine_ls_weighting_details 'calc w=1/[\s^2^(Fo^2^)+(0.1049P)^2^+5.1242P] where P=(Fo^2^+2Fc^2^)/3'
_refine_ls_weighting_scheme calc
_refine_ls_wR_factor_gt 0.1977
_refine_ls_wR_factor_ref 0.2324
_reflns_number_gt 4940
_reflns_number_total 8754
_reflns_threshold_expression >2sigma(I)
_cod_data_source_file c3ra45091k.txt
_cod_data_source_block wag343
_cod_original_sg_symbol_H-M P-1
_cod_original_formula_sum 'C78.40 H94.60 Cl8 N16 Ni4 O6.90'
_cod_database_code 7239349

loop_
_symmetry_equiv_pos_as_xyz
'x, y, z'
'-x, -y, -z'

loop_
_atom_site_label
_atom_site_type_symbol
_atom_site_fract_x
_atom_site_fract_y
_atom_site_fract_z
_atom_site_U_iso_or_equiv
_atom_site_adp_type
_atom_site_occupancy
_atom_site_symmetry_multiplicity
_atom_site_calc_flag
_atom_site_refinement_flags
_atom_site_disorder_assembly
_atom_site_disorder_group
Ni1 Ni 0.19094(7) 0.28942(7) 0.34819(6) 0.0287(3) Uani 1 1 d . . .
Ni2 Ni 0.05892(7) 0.54968(8) 0.69914(6) 0.0310(3) Uani 1 1 d . . .
C1 C 0.3136(5) 0.4369(6) 0.4100(5) 0.0298(16) Uani 1 1 d . . .
C2 C 0.3365(5) 0.5145(6) 0.4508(4) 0.0289(15) Uani 1 1 d . . .
H2 H 0.4049 0.5543 0.4254 0.035 Uiso 1 1 calc R . .
C3 C 0.2597(5) 0.5349(5) 0.5294(4) 0.0267(15) Uani 1 1 d . . .
N15 N 0.1642(4) 0.4780(4) 0.5685(4) 0.0270(12) Uani 1 1 d . . .
C4 C 0.1514(5) 0.3960(6) 0.5283(4) 0.0282(15) Uani 1 1 d . . .
C5 C 0.0614(5) 0.3151(6) 0.5775(4) 0.0283(15) Uani 1 1 d . . .
C6 C 0.0978(6) 0.2051(6) 0.6017(5) 0.0344(16) Uani 1 1 d . . .
H6 H 0.1785 0.1820 0.5846 0.041 Uiso 1 1 calc R . .
C7 C 0.0182(6) 0.1289(6) 0.6503(5) 0.0373(17) Uani 1 1 d . . .
H7 H 0.0437 0.0539 0.6679 0.045 Uiso 1 1 calc R . .
C8 C -0.1009(6) 0.1630(6) 0.6735(5) 0.0373(17) Uani 1 1 d . . .
H8 H -0.1569 0.1105 0.7053 0.045 Uiso 1 1 calc R . .
C9 C -0.1361(6) 0.2704(6) 0.6508(5) 0.0352(17) Uani 1 1 d . . .
H9 H -0.2170 0.2929 0.6681 0.042 Uiso 1 1 calc R . .
C10 C -0.0569(5) 0.3486(6) 0.6028(5) 0.0315(16) Uani 1 1 d . . .
H10 H -0.0829 0.4241 0.5874 0.038 Uiso 1 1 calc R . .
N11 N 0.2197(4) 0.3763(5) 0.4474(4) 0.0279(13) Uani 1 1 d . . .
C11 C 0.3907(5) 0.4136(6) 0.3217(5) 0.0308(16) Uani 1 1 d . . .
H11A H 0.3738 0.4716 0.2722 0.037 Uiso 1 1 calc R . .
H11B H 0.4737 0.4160 0.3209 0.037 Uiso 1 1 calc R . .
N12 N 0.3718(4) 0.3046(4) 0.3070(3) 0.0269(12) Uani 1 1 d . . .
C12 C 0.4112(6) 0.2955(7) 0.2096(5) 0.0383(18) Uani 1 1 d . . .
H12A H 0.4940 0.2663 0.1954 0.046 Uiso 1 1 calc R . .
H12B H 0.4065 0.3702 0.1723 0.046 Uiso 1 1 calc R . .
N13 N 0.2251(5) 0.2182(5) 0.2339(4) 0.0334(14) Uani 1 1 d . . .
C14 C 0.3378(6) 0.2203(6) 0.1856(5) 0.0380(18) Uani 1 1 d . . .
C15 C 0.3803(7) 0.1643(7) 0.1164(5) 0.046(2) Uani 1 1 d . . .
H15 H 0.4607 0.1661 0.0849 0.055 Uiso 1 1 calc R . .
C16 C 0.3084(8) 0.1054(7) 0.0918(5) 0.050(2) Uani 1 1 d . . .
H16 H 0.3373 0.0680 0.0424 0.060 Uiso 1 1 calc R . .
C17 C 0.1916(7) 0.1016(7) 0.1411(6) 0.047(2) Uani 1 1 d . . .
H17 H 0.1388 0.0611 0.1266 0.057 Uiso 1 1 calc R . .
C18 C 0.1552(7) 0.1586(6) 0.2115(5) 0.0417(19) Uani 1 1 d . . .
H18 H 0.0761 0.1551 0.2460 0.050 Uiso 1 1 calc R . .
Cl1 Cl -0.01386(13) 0.27503(14) 0.39154(11) 0.0310(4) Uani 1 1 d . . .
Cl2 Cl 0.14543(13) 0.47186(15) 0.26383(12) 0.0336(4) Uani 1 1 d . . .
C22 C 0.4239(5) 0.2147(6) 0.3652(5) 0.0338(17) Uani 1 1 d . . .
H22A H 0.4322 0.2435 0.4171 0.041 Uiso 1 1 calc R . .
H22B H 0.5033 0.1925 0.3309 0.041 Uiso 1 1 calc R . .
N14 N 0.2376(4) 0.1333(5) 0.4105(4) 0.0293(13) Uani 1 1 d . . .
C24 C 0.3548(5) 0.1153(6) 0.3993(5) 0.0299(15) Uani 1 1 d . . .
C25 C 0.4036(6) 0.0095(6) 0.4229(5) 0.0370(18) Uani 1 1 d . . .
H25 H 0.4860 -0.0028 0.4137 0.044 Uiso 1 1 calc R . .
C26 C 0.3325(6) -0.0787(7) 0.4598(5) 0.0422(19) Uani 1 1 d . . .
H26 H 0.3652 -0.1513 0.4770 0.051 Uiso 1 1 calc R . .
C27 C 0.2119(6) -0.0583(6) 0.4710(5) 0.0375(17) Uani 1 1 d . . .
H27 H 0.1607 -0.1165 0.4965 0.045 Uiso 1 1 calc R . .
C28 C 0.1683(5) 0.0492(6) 0.4441(5) 0.0313(16) Uani 1 1 d . . .
H28 H 0.0866 0.0632 0.4500 0.038 Uiso 1 1 calc R . .
C31 C 0.2831(5) 0.6183(6) 0.5783(4) 0.0314(16) Uani 1 1 d . . .
H31A H 0.3686 0.6232 0.5662 0.038 Uiso 1 1 calc R . .
H31B H 0.2485 0.6921 0.5563 0.038 Uiso 1 1 calc R . .
N16 N 0.2324(5) 0.5857(5) 0.6753(4) 0.0305(13) Uani 1 1 d . . .
C32 C 0.2292(6) 0.6813(6) 0.7217(5) 0.0356(17) Uani 1 1 d . . .
H32A H 0.3070 0.6847 0.7318 0.043 Uiso 1 1 calc R . .
H32B H 0.2114 0.7514 0.6827 0.043 Uiso 1 1 calc R . .
N17 N 0.0462(5) 0.6165(5) 0.8135(4) 0.0350(14) Uani 1 1 d . . .
C34 C 0.1396(6) 0.6693(6) 0.8092(5) 0.0380(18) Uani 1 1 d . . .
C35 C 0.1500(7) 0.7144(7) 0.8799(5) 0.049(2) Uani 1 1 d . . .
H35 H 0.2178 0.7511 0.8746 0.059 Uiso 1 1 calc R . .
C36 C 0.0617(8) 0.7054(7) 0.9572(6) 0.055(2) Uani 1 1 d . . .
H36 H 0.0665 0.7381 1.0054 0.066 Uiso 1 1 calc R . .
C37 C -0.0356(7) 0.6481(7) 0.9650(5) 0.048(2) Uani 1 1 d . . .
H37 H -0.0969 0.6390 1.0188 0.058 Uiso 1 1 calc R . .
C38 C -0.0402(6) 0.6047(6) 0.8914(5) 0.0397(18) Uani 1 1 d . . .
H38 H -0.1059 0.5655 0.8957 0.048 Uiso 1 1 calc R . .
C42 C 0.2961(5) 0.4857(6) 0.7174(5) 0.0337(16) Uani 1 1 d . . .
H42A H 0.3301 0.5077 0.7614 0.040 Uiso 1 1 calc R . .
H42B H 0.3617 0.4606 0.6700 0.040 Uiso 1 1 calc R . .
N18 N 0.1077(5) 0.3979(5) 0.7625(4) 0.0339(14) Uani 1 1 d . . .
C44 C 0.2212(6) 0.3897(6) 0.7644(5) 0.0354(17) Uani 1 1 d . . .
C45 C 0.2687(6) 0.2925(6) 0.8083(5) 0.0405(18) Uani 1 1 d . . .
H45 H 0.3476 0.2876 0.8115 0.049 Uiso 1 1 calc R . .
C46 C 0.2006(7) 0.2037(7) 0.8469(5) 0.046(2) Uani 1 1 d . . .
H46 H 0.2319 0.1370 0.8768 0.056 Uiso 1 1 calc R . .
C47 C 0.0848(7) 0.2135(6) 0.8413(5) 0.0404(18) Uani 1 1 d . . .
H47 H 0.0361 0.1533 0.8663 0.049 Uiso 1 1 calc R . .
C48 C 0.0433(7) 0.3121(6) 0.7989(5) 0.0401(18) Uani 1 1 d . . .
H48 H -0.0356 0.3191 0.7955 0.048 Uiso 1 1 calc R . .
Cl3 Cl 0.56215(14) 0.71526(15) 0.42423(12) 0.0370(4) Uani 1 1 d . . .
Cl4 Cl 0.2644(3) 0.9213(2) -0.0406(2) 0.0914(10) Uani 1 1 d . . .
O50 O 0.3493(5) 0.9060(5) -0.2418(5) 0.0694(19) Uani 1 1 d D . .
H50 H 0.3494 0.9242 -0.1933 0.083 Uiso 1 1 calc R . .
C50 C 0.2707(8) 0.9795(8) -0.2829(7) 0.068(3) Uani 1 1 d D . .
H50A H 0.1907 0.9713 -0.2448 0.081 Uiso 1 1 calc R . .
H50B H 0.2756 0.9622 -0.3418 0.081 Uiso 1 1 calc R . .
H50C H 0.2913 1.0559 -0.2905 0.081 Uiso 1 1 calc R . .
O60 O 0.4352(5) 0.7620(8) 0.2716(5) 0.088(3) Uani 1 1 d D . .
H60 H 0.4644 0.7557 0.3154 0.105 Uiso 1 1 calc R . .
C60 C 0.4452(10) 0.8709(11) 0.2218(7) 0.108(5) Uani 1 1 d D . .
H60A H 0.3804 0.9193 0.2498 0.130 Uiso 1 1 calc R . .
H60B H 0.4423 0.8714 0.1601 0.130 Uiso 1 1 calc R . .
H60C H 0.5197 0.8976 0.2208 0.130 Uiso 1 1 calc R . .
O70 O 0.4008(7) 0.5188(8) -0.1122(5) 0.026(2) Uani 0.50 1 d PD . .
H70 H 0.3834 0.5831 -0.1010 0.031 Uiso 0.50 1 calc PR . .
C70 C 0.3616(13) 0.4461(13) -0.0393(10) 0.053(5) Uani 0.50 1 d PD . .
H70A H 0.3950 0.3719 -0.0488 0.063 Uiso 0.50 1 calc PR . .
H70B H 0.2761 0.4478 -0.0255 0.063 Uiso 0.50 1 calc PR . .
H70C H 0.3844 0.4642 0.0111 0.063 Uiso 0.50 1 calc PR . .
O80 O 0.4150(12) 0.6463(12) 0.1727(11) 0.034(4) Uani 0.30 1 d PD A 1
H80 H 0.4354 0.6933 0.1961 0.041 Uiso 0.30 1 calc PR A 1
C80 C 0.344(3) 0.699(2) 0.1172(16) 0.043(7) Uani 0.30 1 d PD A 1
H80A H 0.3893 0.7065 0.0542 0.052 Uiso 0.30 1 calc PR A 1
H80B H 0.3160 0.7725 0.1312 0.052 Uiso 0.30 1 calc PR A 1
H80C H 0.2772 0.6548 0.1269 0.052 Uiso 0.30 1 calc PR A 1
O81 O 0.3633(9) 0.6889(10) -0.0046(7) 0.030(3) Uani 0.40 1 d PD B 2
H81 H 0.3468 0.7575 -0.0161 0.036 Uiso 0.40 1 calc PR B 2
C81 C 0.319(3) 0.650(2) 0.0858(12) 0.078(9) Uani 0.40 1 d PD B 2
H81A H 0.3370 0.6994 0.1206 0.093 Uiso 0.40 1 calc PR B 2
H81B H 0.3545 0.5753 0.1021 0.093 Uiso 0.40 1 calc PR B 2
H81C H 0.2340 0.6468 0.0991 0.093 Uiso 0.40 1 calc PR B 2
O90 O 0.0146(18) 1.0241(18) 0.0493(13) 0.049(6) Uani 0.25 1 d P . .
H90X H 0.0837 0.9958 0.0250 0.059 Uiso 0.25 1 d P . .
H90Y H 0.0422 1.0814 0.0092 0.059 Uiso 0.25 1 d P . .

loop_
_atom_site_aniso_label
_atom_site_aniso_U_11
_atom_site_aniso_U_22
_atom_site_aniso_U_33
_atom_site_aniso_U_23
_atom_site_aniso_U_13
_atom_site_aniso_U_12
Ni1 0.0163(4) 0.0347(5) 0.0379(5) -0.0084(4) -0.0112(4) 0.0007(3)
Ni2 0.0183(4) 0.0372(6) 0.0391(5) -0.0069(4) -0.0113(4) 0.0004(4)
C1 0.012(3) 0.037(4) 0.044(4) -0.012(3) -0.013(3) 0.004(3)
C2 0.012(3) 0.034(4) 0.037(4) 0.000(3) -0.007(3) 0.003(3)
C3 0.017(3) 0.026(4) 0.037(4) 0.000(3) -0.013(3) 0.002(3)
N15 0.017(3) 0.029(3) 0.038(3) -0.005(3) -0.012(2) -0.001(2)
C4 0.010(3) 0.041(4) 0.034(4) -0.006(3) -0.010(3) 0.008(3)
C5 0.013(3) 0.033(4) 0.039(4) -0.006(3) -0.007(3) -0.003(3)
C6 0.023(4) 0.040(4) 0.040(4) -0.005(4) -0.007(3) -0.005(3)
C7 0.036(4) 0.032(4) 0.043(4) -0.005(4) -0.009(3) -0.003(3)
C8 0.025(4) 0.046(5) 0.042(4) -0.003(4) -0.007(3) -0.018(3)
C9 0.014(3) 0.048(5) 0.044(4) -0.003(4) -0.011(3) -0.005(3)
C10 0.023(3) 0.033(4) 0.042(4) -0.006(3) -0.017(3) 0.001(3)
N11 0.019(3) 0.033(3) 0.031(3) -0.006(3) -0.009(2) 0.008(2)
C11 0.017(3) 0.033(4) 0.043(4) -0.008(3) -0.009(3) 0.001(3)
N12 0.027(3) 0.030(3) 0.025(3) -0.008(3) -0.008(2) 0.000(2)
C12 0.029(4) 0.049(5) 0.034(4) -0.008(4) -0.005(3) -0.003(3)
N13 0.029(3) 0.031(3) 0.046(4) -0.009(3) -0.019(3) 0.003(3)
C14 0.030(4) 0.041(5) 0.043(4) -0.001(4) -0.016(3) 0.000(3)
C15 0.048(5) 0.048(5) 0.050(5) -0.021(4) -0.015(4) -0.003(4)
C16 0.066(6) 0.046(5) 0.041(5) -0.011(4) -0.016(4) -0.002(4)
C17 0.050(5) 0.046(5) 0.060(5) -0.016(4) -0.034(4) 0.002(4)
C18 0.034(4) 0.045(5) 0.055(5) -0.010(4) -0.026(4) 0.003(3)
Cl1 0.0177(8) 0.0359(10) 0.0408(10) -0.0050(8) -0.0111(7) -0.0023(7)
Cl2 0.0204(8) 0.0391(10) 0.0411(10) -0.0046(8) -0.0102(7) -0.0010(7)
C22 0.015(3) 0.049(5) 0.040(4) -0.013(4) -0.009(3) 0.003(3)
N14 0.017(3) 0.037(3) 0.039(3) -0.011(3) -0.013(2) 0.003(2)
C24 0.020(3) 0.036(4) 0.036(4) -0.009(3) -0.011(3) 0.003(3)
C25 0.018(3) 0.048(5) 0.048(4) -0.013(4) -0.013(3) 0.003(3)
C26 0.026(4) 0.051(5) 0.052(5) -0.013(4) -0.018(3) 0.008(3)
C27 0.021(4) 0.042(5) 0.046(4) -0.006(4) -0.004(3) -0.003(3)
C28 0.017(3) 0.040(4) 0.039(4) -0.004(3) -0.013(3) -0.003(3)
C31 0.020(3) 0.039(4) 0.035(4) -0.005(3) -0.008(3) -0.003(3)
N16 0.028(3) 0.029(3) 0.040(3) -0.006(3) -0.018(3) -0.003(2)
C32 0.028(4) 0.044(5) 0.042(4) -0.019(4) -0.015(3) 0.000(3)
N17 0.030(3) 0.039(4) 0.039(3) -0.012(3) -0.014(3) 0.008(3)
C34 0.034(4) 0.038(4) 0.048(5) -0.013(4) -0.018(3) 0.002(3)
C35 0.050(5) 0.058(6) 0.043(5) -0.021(4) -0.013(4) -0.002(4)
C36 0.061(6) 0.056(6) 0.049(5) -0.016(5) -0.014(4) 0.004(5)
C37 0.042(5) 0.065(6) 0.036(4) -0.020(4) 0.000(3) 0.002(4)
C38 0.031(4) 0.038(5) 0.044(4) -0.002(4) -0.007(3) 0.006(3)
C42 0.018(3) 0.046(5) 0.038(4) -0.008(4) -0.010(3) 0.004(3)
N18 0.030(3) 0.041(4) 0.034(3) -0.012(3) -0.011(3) 0.003(3)
C44 0.033(4) 0.045(5) 0.031(4) -0.015(4) -0.009(3) 0.004(3)
C45 0.032(4) 0.041(5) 0.043(4) -0.002(4) -0.009(3) 0.008(3)
C46 0.043(5) 0.046(5) 0.047(5) -0.010(4) -0.014(4) 0.016(4)
C47 0.049(5) 0.037(5) 0.036(4) -0.004(4) -0.011(4) -0.006(4)
C48 0.040(4) 0.043(5) 0.038(4) -0.012(4) -0.011(3) 0.001(4)
Cl3 0.0220(8) 0.0450(11) 0.0463(10) -0.0108(9) -0.0140(7) 0.0060(7)
Cl4 0.147(3) 0.0504(15) 0.113(2) -0.0223(16) -0.094(2) 0.0093(16)
O50 0.031(3) 0.060(4) 0.105(6) -0.017(4) -0.003(3) 0.012(3)
C50 0.063(6) 0.069(7) 0.076(7) -0.031(6) -0.024(5) 0.020(5)
O60 0.034(4) 0.168(8) 0.056(4) 0.013(5) -0.022(3) -0.024(4)
C60 0.067(7) 0.162(14) 0.064(7) 0.011(8) -0.012(6) 0.047(8)
O70 0.029(5) 0.041(6) 0.010(4) 0.006(4) -0.011(3) -0.018(4)
C70 0.046(10) 0.050(10) 0.080(12) 0.007(10) -0.051(9) -0.025(8)
O80 0.020(8) 0.034(10) 0.051(10) -0.003(8) -0.021(7) 0.002(7)
C80 0.09(2) 0.026(16) 0.012(12) 0.005(11) -0.018(12) 0.006(14)
O81 0.020(6) 0.031(7) 0.030(6) 0.006(5) -0.002(5) 0.006(5)
C81 0.10(2) 0.045(16) 0.061(18) 0.000(14) 0.010(15) 0.032(15)
O90 0.052(13) 0.056(15) 0.043(12) 0.012(11) -0.019(10) -0.044(11)

loop_
_atom_type_symbol
_atom_type_description
_atom_type_scat_dispersion_real
_atom_type_scat_dispersion_imag
_atom_type_scat_source
C C 0.0033 0.0016 'International Tables Vol C Tables 4.2.6.8 and 6.1.1.4'
H H 0.0000 0.0000 'International Tables Vol C Tables 4.2.6.8 and 6.1.1.4'
N N 0.0061 0.0033 'International Tables Vol C Tables 4.2.6.8 and 6.1.1.4'
Cl Cl 0.1484 0.1585 'International Tables Vol C Tables 4.2.6.8 and 6.1.1.4'
Ni Ni 0.3393 1.1124 'International Tables Vol C Tables 4.2.6.8 and 6.1.1.4'
O O 0.0106 0.0060 'International Tables Vol C Tables 4.2.6.8 and 6.1.1.4'

loop_
_geom_angle_atom_site_label_1
_geom_angle_atom_site_label_2
_geom_angle_atom_site_label_3
_geom_angle
_geom_angle_site_symmetry_1
_geom_angle_site_symmetry_3
_geom_angle_publ_flag
N14 Ni1 N13 84.8(2) . . y
N14 Ni1 N12 83.4(2) . . y
N13 Ni1 N12 82.6(2) . . y
N14 Ni1 N11 95.6(2) . . y
N13 Ni1 N11 159.8(2) . . y
N12 Ni1 N11 77.41(19) . . y
N14 Ni1 Cl1 97.71(15) . . y
N13 Ni1 Cl1 96.80(16) . . y
N12 Ni1 Cl1 178.66(16) . . y
N11 Ni1 Cl1 103.14(14) . . y
N14 Ni1 Cl2 175.76(16) . . y
N13 Ni1 Cl2 91.54(17) . . y
N12 Ni1 Cl2 94.02(16) . . y
N11 Ni1 Cl2 87.11(15) . . y
Cl1 Ni1 Cl2 84.80(6) . . y
N18 Ni2 N16 85.9(2) . . y
N18 Ni2 N17 90.6(2) . . y
N16 Ni2 N17 80.5(2) . . y
N18 Ni2 Cl2 97.87(17) . 2_566 y
N16 Ni2 Cl2 172.66(16) . 2_566 y
N17 Ni2 Cl2 93.15(16) . 2_566 y
N18 Ni2 N15 82.4(2) . . y
N16 Ni2 N15 73.68(19) . . y
N17 Ni2 N15 153.6(2) . . y
Cl2 Ni2 N15 112.96(13) 2_566 . y
N18 Ni2 Cl1 173.75(17) . 2_566 y
N16 Ni2 Cl1 91.77(16) . 2_566 y
N17 Ni2 Cl1 94.79(17) . 2_566 y
Cl2 Ni2 Cl1 85.09(6) 2_566 2_566 y
N15 Ni2 Cl1 91.33(14) . 2_566 y
N11 C1 C2 121.0(6) . . ?
N11 C1 C11 116.8(6) . . ?
C2 C1 C11 122.2(6) . . ?
C1 C2 C3 119.1(6) . . ?
C1 C2 H2 120.4 . . ?
C3 C2 H2 120.4 . . ?
N15 C3 C2 122.0(6) . . ?
N15 C3 C31 116.9(6) . . ?
C2 C3 C31 121.0(6) . . ?
C3 N15 C4 115.8(6) . . ?
C3 N15 Ni2 108.4(4) . . ?
C4 N15 Ni2 135.8(4) . . ?
N15 C4 N11 124.9(6) . . ?
N15 C4 C5 118.6(6) . . ?
N11 C4 C5 116.3(6) . . ?
C6 C5 C10 119.6(6) . . ?
C6 C5 C4 118.8(5) . . ?
C10 C5 C4 121.5(6) . . ?
C7 C6 C5 120.6(6) . . ?
C7 C6 H6 119.7 . . ?
C5 C6 H6 119.7 . . ?
C6 C7 C8 119.4(7) . . ?
C6 C7 H7 120.3 . . ?
C8 C7 H7 120.3 . . ?
C9 C8 C7 120.0(6) . . ?
C9 C8 H8 120.0 . . ?
C7 C8 H8 120.0 . . ?
C8 C9 C10 121.4(6) . . ?
C8 C9 H9 119.3 . . ?
C10 C9 H9 119.3 . . ?
C9 C10 C5 119.0(6) . . ?
C9 C10 H10 120.5 . . ?
C5 C10 H10 120.5 . . ?
C1 N11 C4 116.6(6) . . ?
C1 N11 Ni1 109.5(4) . . ?
C4 N11 Ni1 132.5(4) . . ?
N12 C11 C1 111.1(6) . . ?
N12 C11 H11A 109.4 . . ?
C1 C11 H11A 109.4 . . ?
N12 C11 H11B 109.4 . . ?
C1 C11 H11B 109.4 . . ?
H11A C11 H11B 108.0 . . ?
C11 N12 C22 111.0(5) . . ?
C11 N12 C12 112.2(6) . . ?
C22 N12 C12 113.1(5) . . ?
C11 N12 Ni1 106.5(4) . . ?
C22 N12 Ni1 106.5(4) . . ?
C12 N12 Ni1 107.1(4) . . ?
N12 C12 C14 112.3(6) . . ?
N12 C12 H12A 109.1 . . ?
C14 C12 H12A 109.1 . . ?
N12 C12 H12B 109.1 . . ?
C14 C12 H12B 109.1 . . ?
H12A C12 H12B 107.9 . . ?
C18 N13 C14 117.5(6) . . ?
C18 N13 Ni1 128.0(5) . . ?
C14 N13 Ni1 113.7(4) . . ?
N13 C14 C15 122.1(7) . . ?
N13 C14 C12 115.3(6) . . ?
C15 C14 C12 122.5(7) . . ?
C14 C15 C16 120.6(8) . . ?
C14 C15 H15 119.7 . . ?
C16 C15 H15 119.7 . . ?
C15 C16 C17 118.3(7) . . ?
C15 C16 H16 120.9 . . ?
C17 C16 H16 120.9 . . ?
C18 C17 C16 117.9(7) . . ?
C18 C17 H17 121.1 . . ?
C16 C17 H17 121.1 . . ?
N13 C18 C17 123.6(7) . . ?
N13 C18 H18 118.2 . . ?
C17 C18 H18 118.2 . . ?
Ni1 Cl1 Ni2 95.46(7) . 2_566 ?
Ni2 Cl2 Ni1 94.46(7) 2_566 . ?
N12 C22 C24 114.0(5) . . ?
N12 C22 H22A 108.7 . . ?
C24 C22 H22A 108.7 . . ?
N12 C22 H22B 108.7 . . ?
C24 C22 H22B 108.7 . . ?
H22A C22 H22B 107.6 . . ?
C28 N14 C24 120.2(6) . . ?
C28 N14 Ni1 126.2(4) . . ?
C24 N14 Ni1 112.5(4) . . ?
N14 C24 C25 120.3(6) . . ?
N14 C24 C22 116.2(6) . . ?
C25 C24 C22 123.5(6) . . ?
C24 C25 C26 120.3(6) . . ?
C24 C25 H25 119.8 . . ?
C26 C25 H25 119.8 . . ?
C25 C26 C27 118.5(7) . . ?
C25 C26 H26 120.8 . . ?
C27 C26 H26 120.8 . . ?
C28 C27 C26 118.6(7) . . ?
C28 C27 H27 120.7 . . ?
C26 C27 H27 120.7 . . ?
N14 C28 C27 122.1(6) . . ?
N14 C28 H28 118.9 . . ?
C27 C28 H28 118.9 . . ?
N16 C31 C3 110.1(6) . . ?
N16 C31 H31A 109.6 . . ?
C3 C31 H31A 109.6 . . ?
N16 C31 H31B 109.6 . . ?
C3 C31 H31B 109.6 . . ?
H31A C31 H31B 108.2 . . ?
C31 N16 C42 113.1(5) . . ?
C31 N16 C32 110.0(6) . . ?
C42 N16 C32 109.9(5) . . ?
C31 N16 Ni2 109.7(4) . . ?
C42 N16 Ni2 107.9(4) . . ?
C32 N16 Ni2 106.0(4) . . ?
C34 C32 N16 111.2(6) . . ?
C34 C32 H32A 109.4 . . ?
N16 C32 H32A 109.4 . . ?
C34 C32 H32B 109.4 . . ?
N16 C32 H32B 109.4 . . ?
H32A C32 H32B 108.0 . . ?
C34 N17 C38 118.2(6) . . ?
C34 N17 Ni2 114.0(5) . . ?
C38 N17 Ni2 127.6(5) . . ?
N17 C34 C35 122.5(7) . . ?
N17 C34 C32 115.4(6) . . ?
C35 C34 C32 122.0(7) . . ?
C36 C35 C34 119.3(8) . . ?
C36 C35 H35 120.4 . . ?
C34 C35 H35 120.4 . . ?
C35 C36 C37 119.7(8) . . ?
C35 C36 H36 120.1 . . ?
C37 C36 H36 120.1 . . ?
C38 C37 C36 117.9(7) . . ?
C38 C37 H37 121.0 . . ?
C36 C37 H37 121.0 . . ?
N17 C38 C37 122.3(7) . . ?
N17 C38 H38 118.9 . . ?
C37 C38 H38 118.9 . . ?
N16 C42 C44 114.5(5) . . ?
N16 C42 H42A 108.6 . . ?
C44 C42 H42A 108.6 . . ?
N16 C42 H42B 108.6 . . ?
C44 C42 H42B 108.6 . . ?
H42A C42 H42B 107.6 . . ?
C48 N18 C44 119.8(6) . . ?
C48 N18 Ni2 128.0(5) . . ?
C44 N18 Ni2 112.2(5) . . ?
N18 C44 C45 120.1(7) . . ?
N18 C44 C42 119.4(6) . . ?
C45 C44 C42 120.5(6) . . ?
C46 C45 C44 119.7(7) . . ?
C46 C45 H45 120.1 . . ?
C44 C45 H45 120.1 . . ?
C45 C46 C47 118.9(7) . . ?
C45 C46 H46 120.6 . . ?
C47 C46 H46 120.6 . . ?
C48 C47 C46 118.2(7) . . ?
C48 C47 H47 120.9 . . ?
C46 C47 H47 120.9 . . ?
N18 C48 C47 123.3(7) . . ?
N18 C48 H48 118.4 . . ?
C47 C48 H48 118.4 . . ?
C50 O50 H50 109.5 . . ?
O50 C50 H50A 109.5 . . ?
O50 C50 H50B 109.5 . . ?
H50A C50 H50B 109.5 . . ?
O50 C50 H50C 109.5 . . ?
H50A C50 H50C 109.5 . . ?
H50B C50 H50C 109.5 . . ?
C60 O60 H60 109.5 . . ?
O60 C60 H60A 109.5 . . ?
O60 C60 H60B 109.5 . . ?
H60A C60 H60B 109.5 . . ?
O60 C60 H60C 109.5 . . ?
H60A C60 H60C 109.5 . . ?
H60B C60 H60C 109.5 . . ?
C70 O70 H70 109.5 . . ?
O70 C70 H70A 109.5 . . ?
O70 C70 H70B 109.5 . . ?
H70A C70 H70B 109.5 . . ?
O70 C70 H70C 109.5 . . ?
H70A C70 H70C 109.5 . . ?
H70B C70 H70C 109.5 . . ?
C81 O81 H81 109.5 . . ?
O81 C81 H81A 109.5 . . ?
O81 C81 H81B 109.5 . . ?
H81A C81 H81B 109.5 . . ?
O81 C81 H81C 109.5 . . ?
H81A C81 H81C 109.5 . . ?
H81B C81 H81C 109.5 . . ?
H90X O90 H90Y 80.1 . . ?

loop_
_geom_bond_atom_site_label_1
_geom_bond_atom_site_label_2
_geom_bond_distance
_geom_bond_site_symmetry_2
_geom_bond_publ_flag
Ni1 N14 2.061(6) . y
Ni1 N13 2.086(6) . y
Ni1 N12 2.092(5) . y
Ni1 N11 2.192(5) . y
Ni1 Cl1 2.3638(17) . y
Ni1 Cl2 2.449(2) . y
Ni2 N18 2.032(6) . y
Ni2 N16 2.082(5) . y
Ni2 N17 2.096(6) . y
Ni2 Cl2 2.3766(17) 2_566 y
Ni2 N15 2.380(5) . y
Ni2 Cl1 2.4238(19) 2_566 y
C1 N11 1.347(8) . ?
C1 C2 1.353(9) . ?
C1 C11 1.504(9) . ?
C2 C3 1.372(9) . ?
C2 H2 0.9500 . ?
C3 N15 1.340(8) . ?
C3 C31 1.502(9) . ?
N15 C4 1.347(8) . ?
C4 N11 1.361(8) . ?
C4 C5 1.494(9) . ?
C5 C6 1.385(10) . ?
C5 C10 1.391(8) . ?
C6 C7 1.373(10) . ?
C6 H6 0.9500 . ?
C7 C8 1.399(10) . ?
C7 H7 0.9500 . ?
C8 C9 1.349(10) . ?
C8 H8 0.9500 . ?
C9 C10 1.386(10) . ?
C9 H9 0.9500 . ?
C10 H10 0.9500 . ?
C11 N12 1.468(8) . ?
C11 H11A 0.9900 . ?
C11 H11B 0.9900 . ?
N12 C22 1.477(8) . ?
N12 C12 1.500(8) . ?
C12 C14 1.517(10) . ?
C12 H12A 0.9900 . ?
C12 H12B 0.9900 . ?
N13 C18 1.335(9) . ?
N13 C14 1.349(9) . ?
C14 C15 1.360(10) . ?
C15 C16 1.367(11) . ?
C15 H15 0.9500 . ?
C16 C17 1.395(11) . ?
C16 H16 0.9500 . ?
C17 C18 1.379(10) . ?
C17 H17 0.9500 . ?
C18 H18 0.9500 . ?
Cl1 Ni2 2.4238(19) 2_566 ?
Cl2 Ni2 2.3766(17) 2_566 ?
C22 C24 1.484(10) . ?
C22 H22A 0.9900 . ?
C22 H22B 0.9900 . ?
N14 C28 1.334(9) . ?
N14 C24 1.356(8) . ?
C24 C25 1.385(10) . ?
C25 C26 1.390(11) . ?
C25 H25 0.9500 . ?
C26 C27 1.397(9) . ?
C26 H26 0.9500 . ?
C27 C28 1.392(10) . ?
C27 H27 0.9500 . ?
C28 H28 0.9500 . ?
C31 N16 1.466(9) . ?
C31 H31A 0.9900 . ?
C31 H31B 0.9900 . ?
N16 C42 1.501(9) . ?
N16 C32 1.508(8) . ?
C32 C34 1.483(10) . ?
C32 H32A 0.9900 . ?
C32 H32B 0.9900 . ?
N17 C34 1.336(9) . ?
N17 C38 1.360(9) . ?
C34 C35 1.385(10) . ?
C35 C36 1.366(11) . ?
C35 H35 0.9500 . ?
C36 C37 1.395(12) . ?
C36 H36 0.9500 . ?
C37 C38 1.392(10) . ?
C37 H37 0.9500 . ?
C38 H38 0.9500 . ?
C42 C44 1.510(10) . ?
C42 H42A 0.9900 . ?
C42 H42B 0.9900 . ?
N18 C48 1.321(9) . ?
N18 C44 1.351(9) . ?
C44 C45 1.396(10) . ?
C45 C46 1.378(11) . ?
C45 H45 0.9500 . ?
C46 C47 1.395(10) . ?
C46 H46 0.9500 . ?
C47 C48 1.369(10) . ?
C47 H47 0.9500 . ?
C48 H48 0.9500 . ?
O50 C50 1.416(9) . ?
O50 H50 0.8400 . ?
C50 H50A 0.9800 . ?
C50 H50B 0.9800 . ?
C50 H50C 0.9800 . ?
O60 C60 1.410(11) . ?
O60 H60 0.8400 . ?
C60 H60A 0.9800 . ?
C60 H60B 0.9800 . ?
C60 H60C 0.9800 . ?
O70 C70 1.312(13) . ?
O70 H70 0.8400 . ?
C70 H70A 0.9800 . ?
C70 H70B 0.9800 . ?
C70 H70C 0.9800 . ?
O80 C80 1.392(16) . ?
O80 H80 0.8400 . ?
C80 H80A 0.9800 . ?
C80 H80B 0.9800 . ?
C80 H80C 0.9800 . ?
O81 C81 1.378(15) . ?
O81 H81 0.8400 . ?
C81 H81A 0.9800 . ?
C81 H81B 0.9800 . ?
C81 H81C 0.9800 . ?
O90 H90X 0.8712 . ?
O90 H90Y 0.8732 . ?

loop_
_geom_hbond_atom_site_label_D
_geom_hbond_atom_site_label_H
_geom_hbond_atom_site_label_A
_geom_hbond_distance_DH
_geom_hbond_distance_HA
_geom_hbond_distance_DA
_geom_hbond_angle_DHA
O50 H50 Cl4 0.84 2.33 3.088(8) 149.8
O60 H60 Cl3 0.84 2.27 3.100(6) 170.5
O80 H80 O60 0.84 1.60 2.400(17) 158.0
O70 H70 O81 0.84 2.15 2.890(15) 146.5
O81 H81 Cl4 0.84 2.15 2.974(11) 166.7
O90 H90X Cl4 0.87 2.29 3.16(2) 179.2

loop_
_geom_torsion_atom_site_label_1
_geom_torsion_atom_site_label_2
_geom_torsion_atom_site_label_3
_geom_torsion_atom_site_label_4
_geom_torsion
_geom_torsion_site_symmetry_1
_geom_torsion_site_symmetry_4
N11 C1 C2 C3 -3.0(10) . .
C11 C1 C2 C3 177.2(6) . .
C1 C2 C3 N15 2.0(10) . .
C1 C2 C3 C31 178.4(6) . .
C2 C3 N15 C4 3.1(9) . .
C31 C3 N15 C4 -173.5(5) . .
C2 C3 N15 Ni2 -178.2(5) . .
C31 C3 N15 Ni2 5.3(7) . .
N18 Ni2 N15 C3 -112.8(4) . .
N16 Ni2 N15 C3 -24.9(4) . .
N17 Ni2 N15 C3 -37.0(7) . .
Cl2 Ni2 N15 C3 151.8(4) 2_566 .
Cl1 Ni2 N15 C3 66.6(4) 2_566 .
N18 Ni2 N15 C4 65.5(6) . .
N16 Ni2 N15 C4 153.5(6) . .
N17 Ni2 N15 C4 141.4(6) . .
Cl2 Ni2 N15 C4 -29.8(6) 2_566 .
Cl1 Ni2 N15 C4 -115.1(6) 2_566 .
C3 N15 C4 N11 -7.8(9) . .
Ni2 N15 C4 N11 173.9(4) . .
C3 N15 C4 C5 167.9(5) . .
Ni2 N15 C4 C5 -10.4(9) . .
N15 C4 C5 C6 -115.7(7) . .
N11 C4 C5 C6 60.4(8) . .
N15 C4 C5 C10 61.3(8) . .
N11 C4 C5 C10 -122.6(7) . .
C10 C5 C6 C7 0.2(10) . .
C4 C5 C6 C7 177.2(6) . .
C5 C6 C7 C8 1.4(11) . .
C6 C7 C8 C9 -2.2(11) . .
C7 C8 C9 C10 1.4(11) . .
C8 C9 C10 C5 0.2(10) . .
C6 C5 C10 C9 -1.0(10) . .
C4 C5 C10 C9 -178.0(6) . .
C2 C1 N11 C4 -1.2(9) . .
C11 C1 N11 C4 178.7(5) . .
C2 C1 N11 Ni1 167.0(5) . .
C11 C1 N11 Ni1 -13.1(7) . .
N15 C4 N11 C1 7.0(9) . .
C5 C4 N11 C1 -168.8(5) . .
N15 C4 N11 Ni1 -157.9(5) . .
C5 C4 N11 Ni1 26.3(8) . .
N14 Ni1 N11 C1 110.6(4) . .
N13 Ni1 N11 C1 20.5(8) . .
N12 Ni1 N11 C1 28.7(4) . .
Cl1 Ni1 N11 C1 -150.1(4) . .
Cl2 Ni1 N11 C1 -66.1(4) . .
N14 Ni1 N11 C4 -83.7(6) . .
N13 Ni1 N11 C4 -173.8(6) . .
N12 Ni1 N11 C4 -165.6(6) . .
Cl1 Ni1 N11 C4 15.6(6) . .
Cl2 Ni1 N11 C4 99.6(6) . .
N11 C1 C11 N12 -19.1(8) . .
C2 C1 C11 N12 160.8(6) . .
C1 C11 N12 C22 -73.4(6) . .
C1 C11 N12 C12 159.0(5) . .
C1 C11 N12 Ni1 42.1(6) . .
N14 Ni1 N12 C11 -134.8(4) . .
N13 Ni1 N12 C11 139.6(4) . .
N11 Ni1 N12 C11 -37.6(4) . .
Cl2 Ni1 N12 C11 48.6(4) . .
N14 Ni1 N12 C22 -16.3(4) . .
N13 Ni1 N12 C22 -101.9(4) . .
N11 Ni1 N12 C22 81.0(4) . .
Cl2 Ni1 N12 C22 167.1(4) . .
N14 Ni1 N12 C12 104.9(4) . .
N13 Ni1 N12 C12 19.4(4) . .
N11 Ni1 N12 C12 -157.8(5) . .
Cl2 Ni1 N12 C12 -71.7(4) . .
C11 N12 C12 C14 -148.1(6) . .
C22 N12 C12 C14 85.4(7) . .
Ni1 N12 C12 C14 -31.6(7) . .
N14 Ni1 N13 C18 81.5(6) . .
N12 Ni1 N13 C18 165.5(6) . .
N11 Ni1 N13 C18 173.6(6) . .
Cl1 Ni1 N13 C18 -15.7(6) . .
Cl2 Ni1 N13 C18 -100.6(6) . .
N14 Ni1 N13 C14 -87.8(5) . .
N12 Ni1 N13 C14 -3.8(5) . .
N11 Ni1 N13 C14 4.3(9) . .
Cl1 Ni1 N13 C14 175.0(5) . .
Cl2 Ni1 N13 C14 90.1(5) . .
C18 N13 C14 C15 0.0(11) . .
Ni1 N13 C14 C15 170.5(6) . .
C18 N13 C14 C12 176.0(6) . .
Ni1 N13 C14 C12 -13.5(8) . .
N12 C12 C14 N13 31.1(9) . .
N12 C12 C14 C15 -152.9(7) . .
N13 C14 C15 C16 1.7(12) . .
C12 C14 C15 C16 -174.0(8) . .
C14 C15 C16 C17 -1.9(13) . .
C15 C16 C17 C18 0.5(12) . .
C14 N13 C18 C17 -1.4(11) . .
Ni1 N13 C18 C17 -170.3(6) . .
C16 C17 C18 N13 1.2(12) . .
N14 Ni1 Cl1 Ni2 -173.20(15) . 2_566
N13 Ni1 Cl1 Ni2 -87.57(17) . 2_566
N11 Ni1 Cl1 Ni2 89.16(16) . 2_566
Cl2 Ni1 Cl1 Ni2 3.36(6) . 2_566
N13 Ni1 Cl2 Ni2 93.27(16) . 2_566
N12 Ni1 Cl2 Ni2 175.94(14) . 2_566
N11 Ni1 Cl2 Ni2 -106.91(14) . 2_566
Cl1 Ni1 Cl2 Ni2 -3.42(6) . 2_566
C11 N12 C22 C24 143.7(6) . .
C12 N12 C22 C24 -89.2(7) . .
Ni1 N12 C22 C24 28.2(6) . .
N13 Ni1 N14 C28 -82.9(5) . .
N12 Ni1 N14 C28 -166.0(6) . .
N11 Ni1 N14 C28 117.4(5) . .
Cl1 Ni1 N14 C28 13.3(5) . .
N13 Ni1 N14 C24 85.0(4) . .
N12 Ni1 N14 C24 1.9(4) . .
N11 Ni1 N14 C24 -74.7(4) . .
Cl1 Ni1 N14 C24 -178.8(4) . .
C28 N14 C24 C25 0.0(9) . .
Ni1 N14 C24 C25 -168.7(5) . .
C28 N14 C24 C22 -177.4(6) . .
Ni1 N14 C24 C22 13.9(7) . .
N12 C22 C24 N14 -29.4(8) . .
N12 C22 C24 C25 153.3(6) . .
N14 C24 C25 C26 -1.3(10) . .
C22 C24 C25 C26 175.9(7) . .
C24 C25 C26 C27 1.0(11) . .
C25 C26 C27 C28 0.5(10) . .
C24 N14 C28 C27 1.6(10) . .
Ni1 N14 C28 C27 168.7(5) . .
C26 C27 C28 N14 -1.9(10) . .
N15 C3 C31 N16 27.1(8) . .
C2 C3 C31 N16 -149.5(6) . .
C3 C31 N16 C42 70.6(6) . .
C3 C31 N16 C32 -166.1(5) . .
C3 C31 N16 Ni2 -49.9(6) . .
N18 Ni2 N16 C31 122.5(4) . .
N17 Ni2 N16 C31 -146.3(5) . .
N15 Ni2 N16 C31 39.2(4) . .
Cl1 Ni2 N16 C31 -51.7(4) 2_566 .
N18 Ni2 N16 C42 -1.1(4) . .
N17 Ni2 N16 C42 90.1(4) . .
N15 Ni2 N16 C42 -84.4(4) . .
Cl1 Ni2 N16 C42 -175.3(4) 2_566 .
N18 Ni2 N16 C32 -118.8(4) . .
N17 Ni2 N16 C32 -27.5(4) . .
N15 Ni2 N16 C32 157.9(5) . .
Cl1 Ni2 N16 C32 67.0(4) 2_566 .
C31 N16 C32 C34 157.3(6) . .
C42 N16 C32 C34 -77.5(7) . .
Ni2 N16 C32 C34 38.8(6) . .
N18 Ni2 N17 C34 98.9(5) . .
N16 Ni2 N17 C34 13.1(5) . .
Cl2 Ni2 N17 C34 -163.2(5) 2_566 .
N15 Ni2 N17 C34 24.9(8) . .
Cl1 Ni2 N17 C34 -77.9(5) 2_566 .
N18 Ni2 N17 C38 -75.7(6) . .
N16 Ni2 N17 C38 -161.5(6) . .
Cl2 Ni2 N17 C38 22.2(6) 2_566 .
N15 Ni2 N17 C38 -149.7(5) . .
Cl1 Ni2 N17 C38 107.5(6) 2_566 .
C38 N17 C34 C35 -1.7(11) . .
Ni2 N17 C34 C35 -176.9(6) . .
C38 N17 C34 C32 -178.8(6) . .
Ni2 N17 C34 C32 6.1(8) . .
N16 C32 C34 N17 -30.8(9) . .
N16 C32 C34 C35 152.2(7) . .
N17 C34 C35 C36 -0.2(12) . .
C32 C34 C35 C36 176.6(8) . .
C34 C35 C36 C37 2.1(13) . .
C35 C36 C37 C38 -1.9(13) . .
C34 N17 C38 C37 1.8(11) . .
Ni2 N17 C38 C37 176.2(5) . .
C36 C37 C38 N17 0.0(12) . .
C31 N16 C42 C44 -121.8(6) . .
C32 N16 C42 C44 114.8(6) . .
Ni2 N16 C42 C44 -0.3(7) . .
N16 Ni2 N18 C48 -176.9(6) . .
N17 Ni2 N18 C48 102.7(6) . .
Cl2 Ni2 N18 C48 9.4(6) 2_566 .
N15 Ni2 N18 C48 -102.9(6) . .
N16 Ni2 N18 C44 2.5(4) . .
N17 Ni2 N18 C44 -77.9(5) . .
Cl2 Ni2 N18 C44 -171.2(4) 2_566 .
N15 Ni2 N18 C44 76.6(4) . .
C48 N18 C44 C45 -2.9(10) . .
Ni2 N18 C44 C45 177.6(5) . .
C48 N18 C44 C42 176.1(6) . .
Ni2 N18 C44 C42 -3.4(7) . .
N16 C42 C44 N18 2.5(9) . .
N16 C42 C44 C45 -178.5(6) . .
N18 C44 C45 C46 2.2(11) . .
C42 C44 C45 C46 -176.7(6) . .
C44 C45 C46 C47 -0.2(11) . .
C45 C46 C47 C48 -1.2(11) . .
C44 N18 C48 C47 1.6(10) . .
Ni2 N18 C48 C47 -179.1(5) . .
C46 C47 C48 N18 0.5(11) . .
